data_4115060
loop_
_publ_author_name
'Mikio Yasutake'
'Toru Koga'
'Youichi Sakamoto'
'Shingo Komatsu'
'Ming Zhou'
'Katsuya Sako'
'Hitoshi Tatemitsu'
'Satoru Onaka'
'Yoshio Aso'
'Shinobu Inoue'
'Teruo Shinmyozu'

_publ_section_title
;
 An Alternative Synthetic Route of [35](1,2,3,4,5)Cyclophane, and
 Structural Properties of Multibridged [3n]Cyclophanes and Their
 Charge-Transfer Complexes in the Solid State1
;
_journal_name_full 'Journal of the American Chemical Society'
_journal_page_first 10136
_journal_page_last 10145
_journal_paper_doi 10.1021/ja012363k
_journal_volume 124
_journal_year 2002
_chemical_formula_moiety 'C27 H30 O2 '
_chemical_formula_sum 'C27 H30 O2'
_chemical_formula_weight 386.53
_space_group_IT_number 15
_symmetry_cell_setting monoclinic
_symmetry_Int_Tables_number 15
_symmetry_space_group_name_Hall '-C 2yc'
_symmetry_space_group_name_H-M 'C 1 2/c 1'
_cell_angle_alpha 90
_cell_angle_beta 108.996(8)
_cell_angle_gamma 90
_cell_formula_units_Z 8
_cell_length_a 31.176(4)
_cell_length_b 8.507(1)
_cell_length_c 15.348(3)
_cell_measurement_reflns_used 10116
_cell_measurement_temperature 93.2
_cell_measurement_theta_max 27.5
_cell_measurement_theta_min 1.6
_cell_volume 3848.8(10)
_computing_cell_refinement PROCESS-AUTO
_computing_data_collection PROCESS-AUTO
_computing_data_reduction 'teXsan Ver. 1.10'
_computing_publication_material 'teXsan Ver. 1.10'
_computing_structure_refinement SHELXL97
_computing_structure_solution SIR88
_diffrn_measurement_device_type 'Rigaku RAXIS-RAPID Imaging Plate'
_diffrn_measurement_method \w
_diffrn_radiation_type 'Mo K\a'
_diffrn_radiation_wavelength 0.7107
_diffrn_reflns_av_R_equivalents 0.000
_diffrn_reflns_limit_h_max 40
_diffrn_reflns_limit_h_min 0
_diffrn_reflns_limit_k_max 11
_diffrn_reflns_limit_k_min 0
_diffrn_reflns_limit_l_max 18
_diffrn_reflns_limit_l_min -19
_diffrn_reflns_number 10265
_diffrn_reflns_theta_max 27.48
_exptl_absorpt_coefficient_mu 0.082
_exptl_absorpt_correction_T_max 0.996
_exptl_absorpt_correction_T_min 0.418
_exptl_absorpt_correction_type multi-scan
_exptl_absorpt_process_details '(Higashi, 1995)'
_exptl_crystal_colour yellow
_exptl_crystal_density_diffrn 1.334
_exptl_crystal_description platelet
_exptl_crystal_size_max 0.300
_exptl_crystal_size_mid 0.200
_exptl_crystal_size_min 0.050
_refine_diff_density_max 0.53
_refine_diff_density_min -0.48
_refine_ls_extinction_coef 0.0000
_refine_ls_extinction_expression Fc^*^=kFc[1+0.001xFc^2^\l^3^/sin(2\q)]^-1/4^
_refine_ls_extinction_method SHELXL
_refine_ls_goodness_of_fit_ref 0.897
_refine_ls_hydrogen_treatment noref
_refine_ls_number_parameters 271
_refine_ls_number_reflns 1478
_refine_ls_R_factor_gt 0.1040
_refine_ls_shift/su_max 0.0000
_refine_ls_structure_factor_coef Fsqd
_refine_ls_weighting_details 'w = 1/[\s^2^(Fo^2^) + (0.1340P)^2^+0.0000P] where P=(Fo^2^+2Fc^2^)/3'
_refine_ls_weighting_scheme calc
_refine_ls_wR_factor_ref 0.2930
_reflns_number_gt 1478
_reflns_number_total 4168
_reflns_threshold_expression >2.0sigma(I)
_cod_data_source_file ja012363k_10.cif
_cod_data_source_block 34CPacef-16
_cod_original_cell_volume 3848(1)
_cod_original_formula_sum 'C27 H30 O2 '
_cod_database_code 4115060

loop_
_symmetry_equiv_pos_as_xyz
x,y,z
-x,y,1/2-z
-x,-y,-z
x,-y,1/2+z
1/2+x,1/2+y,z
1/2-x,1/2+y,1/2-z
1/2-x,1/2-y,-z
1/2+x,1/2-y,1/2+z

loop_
_atom_site_label
_atom_site_type_symbol
_atom_site_fract_x
_atom_site_fract_y
_atom_site_fract_z
_atom_site_U_iso_or_equiv
_atom_site_adp_type
_atom_site_occupancy
_atom_site_calc_flag
_atom_site_refinement_flags
O(1) O 0.3925(1) -0.5056(4) -0.0523(3) 0.036(1) Uani 1.00 d .
O(2) O 0.3511(1) -0.4640(5) 0.1377(3) 0.042(1) Uani 1.00 d .
C(1) C 0.3662(2) -0.1541(6) -0.1414(4) 0.023(1) Uani 1.00 d .
C(2) C 0.3647(2) 0.0104(6) -0.1387(3) 0.023(1) Uani 1.00 d .
C(3) C 0.4000(2) 0.0900(5) -0.0736(4) 0.024(1) Uani 1.00 d .
C(4) C 0.4325(2) 0.0150(6) -0.0040(4) 0.025(1) Uani 1.00 d .
C(5) C 0.4348(2) -0.1492(6) -0.0043(4) 0.024(1) Uani 1.00 d .
C(6) C 0.4036(2) -0.2311(6) -0.0774(4) 0.023(1) Uani 1.00 d .
C(7) C 0.3277(2) -0.2548(6) -0.2016(4) 0.027(1) Uani 1.00 d .
C(8) C 0.2991(2) -0.3345(6) -0.1493(4) 0.025(1) Uani 1.00 d .
C(9) C 0.2757(2) -0.2288(6) -0.0968(4) 0.027(1) Uani 1.00 d .
C(10) C 0.3064(2) -0.1364(6) -0.0162(4) 0.025(1) Uani 1.00 d .
C(11) C 0.3054(2) 0.0278(6) -0.0157(4) 0.025(1) Uani 1.00 d .
C(12) C 0.3371(2) 0.1072(6) 0.0562(4) 0.027(1) Uani 1.00 d .
C(13) C 0.3739(2) 0.0341(6) 0.1196(4) 0.024(1) Uani 1.00 d .
C(14) C 0.3757(2) -0.1317(6) 0.1210(4) 0.025(1) Uani 1.00 d .
C(15) C 0.3388(2) -0.2133(6) 0.0587(4) 0.024(1) Uani 1.00 d .
C(16) C 0.2755(2) 0.1315(6) -0.0932(4) 0.028(1) Uani 1.00 d .
C(17) C 0.3025(2) 0.2141(6) -0.1470(4) 0.026(1) Uani 1.00 d .
C(18) C 0.3258(2) 0.1102(6) -0.1995(4) 0.027(1) Uani 1.00 d .
C(19) C 0.4632(2) 0.1166(7) 0.0742(4) 0.032(1) Uani 1.00 d .
C(20) C 0.4379(2) 0.2198(8) 0.1245(5) 0.021(1) Uani 0.75 d P
C(21) C 0.4588(7) 0.128(3) 0.160(2) 0.029(5) Uani 0.25 d P
C(22) C 0.4112(2) 0.1397(7) 0.1780(4) 0.028(1) Uani 1.00 d .
C(23) C 0.4164(2) -0.2164(6) 0.1844(4) 0.032(1) Uani 1.00 d .
C(24) C 0.4418(2) -0.3242(6) 0.1374(4) 0.031(1) Uani 1.00 d .
C(25) C 0.4659(2) -0.2476(7) 0.0747(4) 0.029(1) Uani 1.00 d .
C(26) C 0.4099(2) -0.4034(6) -0.0860(4) 0.027(1) Uani 1.00 d .
C(27) C 0.4394(2) -0.4505(6) -0.1433(4) 0.035(1) Uani 1.00 d .
C(28) C 0.3302(2) -0.3828(6) 0.0727(4) 0.029(1) Uani 1.00 d .
H(1) H 0.4009 0.2018 -0.0783 0.0274 Uiso 1.00 calc .
H(2) H 0.3079 -0.1888 -0.2489 0.0305 Uiso 1.00 calc .
H(3) H 0.3401 -0.3331 -0.2310 0.0305 Uiso 1.00 calc .
H(4) H 0.2761 -0.3967 -0.1918 0.0291 Uiso 1.00 calc .
H(5) H 0.3187 -0.4037 -0.1044 0.0291 Uiso 1.00 calc .
H(6) H 0.2561 -0.2926 -0.0748 0.0327 Uiso 1.00 calc .
H(7) H 0.2570 -0.1552 -0.1406 0.0327 Uiso 1.00 calc .
H(8) H 0.3333 0.2177 0.0624 0.0330 Uiso 1.00 calc .
H(9) H 0.2609 0.2076 -0.0673 0.0308 Uiso 1.00 calc .
H(10) H 0.2531 0.0668 -0.1350 0.0308 Uiso 1.00 calc .
H(11) H 0.3255 0.2774 -0.1041 0.0288 Uiso 1.00 calc .
H(12) H 0.2824 0.2841 -0.1905 0.0288 Uiso 1.00 calc .
H(13) H 0.3378 0.1753 -0.2366 0.0320 Uiso 1.00 calc .
H(14) H 0.3039 0.0412 -0.2378 0.0320 Uiso 1.00 calc .
H(15) H 0.4819 0.1814 0.0517 0.0390 Uiso 1.00 calc .
H(16) H 0.4833 0.0460 0.1203 0.0390 Uiso 1.00 calc .
H(17) H 0.4600 0.2844 0.1664 0.0626 Uiso 1.00 calc .
H(18) H 0.4177 0.2813 0.0784 0.0626 Uiso 1.00 calc .
H(19) H 0.4316 0.0797 0.2257 0.0338 Uiso 1.00 calc .
H(20) H 0.3981 0.2204 0.2043 0.0338 Uiso 1.00 calc .
H(21) H 0.4372 -0.1411 0.2200 0.0380 Uiso 1.00 calc .
H(22) H 0.4063 -0.2808 0.2258 0.0380 Uiso 1.00 calc .
H(23) H 0.4643 -0.3805 0.1845 0.0373 Uiso 1.00 calc .
H(24) H 0.4204 -0.3975 0.1005 0.0373 Uiso 1.00 calc .
H(25) H 0.4896 -0.1821 0.1117 0.0357 Uiso 1.00 calc .
H(26) H 0.4791 -0.3295 0.0488 0.0357 Uiso 1.00 calc .
H(27) H 0.4508 -0.3578 -0.1643 0.0400 Uiso 1.00 calc .
H(28) H 0.4649 -0.5103 -0.1067 0.0400 Uiso 1.00 calc .
H(29) H 0.4228 -0.5105 -0.1951 0.0400 Uiso 1.00 calc .
H(30) H 0.3051 -0.4312 0.0259 0.0364 Uiso 1.00 calc .

loop_
_atom_site_aniso_label
_atom_site_aniso_U_11
_atom_site_aniso_U_22
_atom_site_aniso_U_33
_atom_site_aniso_U_12
_atom_site_aniso_U_13
_atom_site_aniso_U_23
O(1) 0.049(2) 0.030(2) 0.030(2) -0.004(2) 0.015(2) 0.001(2)
O(2) 0.056(3) 0.036(2) 0.032(3) 0.003(2) 0.013(2) 0.009(2)
C(1) 0.030(3) 0.029(3) 0.015(3) 0.001(2) 0.014(2) 0.002(2)
C(2) 0.032(3) 0.025(3) 0.016(3) 0.002(2) 0.013(2) 0.002(2)
C(3) 0.036(3) 0.017(2) 0.024(3) 0.001(2) 0.017(3) -0.001(2)
C(4) 0.025(3) 0.027(3) 0.029(3) -0.003(2) .016(2) -0.008(2)
C(5) 0.025(3) 0.028(3) 0.022(3) 0.000(2) 0.011(2) -0.004(2)
C(6) 0.029(3) 0.025(3) 0.021(3) 0.000(2) 0.016(2) 0.002(2)
C(7) 0.030(3) 0.027(3) 0.025(3) 0.004(2) 0.011(2) -0.001(2)
C(8) 0.030(3) 0.022(3) 0.024(3) 0.001(2) 0.008(2) 0.000(2)
C(9) 0.031(3) 0.033(3) 0.018(3) -0.005(2) 0.008(2) 0.001(2)
C(10) 0.027(3) 0.030(3) 0.023(3) -0.002(2) 0.015(2) 0.001(2)
C(11) 0.030(3) 0.025(3) 0.024(3) 0.006(2) 0.014(2) 0.007(2)
C(12) 0.038(3) 0.024(3) 0.025(3) 0.002(2) 0.017(3) 0.002(2)
C(13) 0.030(3) 0.028(3) 0.017(3) -0.002(2) 0.013(2) 0.000(2)
C(14) 0.025(3) 0.031(3) 0.019(3) 0.000(2) 0.008(2) 0.003(2)
C(15) 0.030(3) 0.028(3) 0.015(3) 0.001(2) 0.009(2) 0.001(2)
C(16) 0.028(3) 0.031(3) 0.023(3) 0.006(2) 0.007(2) 0.000(2)
C(17) 0.033(3) 0.023(3) 0.019(3) 0.002(2) 0.006(2) 0.002(2)
C(18) 0.038(3) 0.028(3) 0.021(3) 0.001(2) 0.016(3) 0.002(2)
C(19) 0.030(3) 0.036(3) 0.032(4) -0.007(2) .011(3) -0.010(3)
C(20) 0.027(4) 0.021(3) 0.016(4) -0.008(3) .006(3) -0.002(3)
C(21) 0.013(10) 0.05(1) 0.02(1) -0.003(10) -0.001(9) -0.02(1)
C(22) 0.028(3) 0.037(3) 0.020(3) 0.006(2) 0.009(2) 0.002(2)
C(23) 0.042(3) 0.032(3) 0.022(3) 0.002(3) 0.011(3) 0.005(2)
C(24) 0.036(3) 0.031(3) 0.022(3) 0.003(3) 0.003(3) 0.001(2)
C(25) 0.029(3) 0.034(3) 0.026(3) 0.006(2) 0.011(2) -0.001(2)
C(26) 0.031(3) 0.024(3) 0.020(3) -0.004(2) .002(2) -0.005(2)
C(27) 0.040(3) 0.030(3) 0.039(4) 0.000(3) 0.017(3) -0.007(3)
C(28) 0.035(3) 0.033(3) 0.023(3) 0.001(3) 0.013(3) 0.002(2)

loop_
_atom_type_symbol
_atom_type_description
_atom_type_scat_dispersion_real
_atom_type_scat_dispersion_imag
_atom_type_scat_source
C C 0.003 0.002
;International Tables for Crystallography
(1992, Vol. C, Tables 4.2.6.8 and 6.1.1.4)
;
H H 0.000 0.000
;International Tables for Crystallography
(1992, Vol. C, Table 6.1.1.4)
;
O O 0.011 0.006
;International Tables for Crystallography
(1992, Vol. C, Tables 4.2.6.8 and 6.1.1.4)
;

loop_
_geom_angle_atom_site_label_1
_geom_angle_atom_site_label_2
_geom_angle_atom_site_label_3
_geom_angle
_geom_angle_site_symmetry_2
_geom_angle_site_symmetry_3
_geom_angle_publ_flag
C(2) C(1) C(6) 117.9(4) 1_555 1_555 yes
C(2) C(1) C(7) 123.7(4) 1_555 1_555 yes
C(6) C(1) C(7) 118.0(4) 1_555 1_555 yes
C(1) C(2) C(3) 118.7(4) 1_555 1_555 yes
C(1) C(2) C(18) 124.4(4) 1_555 1_555 yes
C(3) C(2) C(18) 116.9(4) 1_555 1_555 yes
C(2) C(3) C(4) 122.9(4) 1_555 1_555 yes
C(3) C(4) C(5) 119.3(4) 1_555 1_555 yes
C(3) C(4) C(19) 117.6(4) 1_555 1_555 yes
C(5) C(4) C(19) 123.0(4) 1_555 1_555 yes
C(4) C(5) C(6) 118.3(4) 1_555 1_555 yes
C(4) C(5) C(25) 124.3(4) 1_555 1_555 yes
C(6) C(5) C(25) 117.1(4) 1_555 1_555 yes
C(1) C(6) C(5) 121.5(5) 1_555 1_555 yes
C(1) C(6) C(26) 119.7(4) 1_555 1_555 yes
C(5) C(6) C(26) 118.7(4) 1_555 1_555 yes
C(1) C(7) C(8) 114.1(5) 1_555 1_555 yes
C(7) C(8) C(9) 118.0(4) 1_555 1_555 yes
C(8) C(9) C(10) 116.7(4) 1_555 1_555 yes
C(9) C(10) C(11) 120.9(4) 1_555 1_555 yes
C(9) C(10) C(15) 121.0(4) 1_555 1_555 yes
C(11) C(10) C(15) 118.0(4) 1_555 1_555 yes
C(10) C(11) C(12) 118.5(4) 1_555 1_555 yes
C(10) C(11) C(16) 125.6(4) 1_555 1_555 yes
C(12) C(11) C(16) 115.6(4) 1_555 1_555 yes
C(11) C(12) C(13) 123.3(5) 1_555 1_555 yes
C(12) C(13) C(14) 118.6(4) 1_555 1_555 yes
C(12) C(13) C(22) 116.8(4) 1_555 1_555 yes
C(14) C(13) C(22) 124.4(4) 1_555 1_555 yes
C(13) C(14) C(15) 117.3(4) 1_555 1_555 yes
C(13) C(14) C(23) 120.6(4) 1_555 1_555 yes
C(15) C(14) C(23) 122.0(5) 1_555 1_555 yes
C(10) C(15) C(14) 121.9(5) 1_555 1_555 yes
C(10) C(15) C(28) 116.7(4) 1_555 1_555 yes
C(14) C(15) C(28) 121.3(4) 1_555 1_555 yes
C(11) C(16) C(17) 112.4(4) 1_555 1_555 yes
C(16) C(17) C(18) 117.3(4) 1_555 1_555 yes
C(2) C(18) C(17) 114.8(4) 1_555 1_555 yes
C(4) C(19) C(20) 114.9(5) 1_555 1_555 yes
C(4) C(19) C(21) 123(1) 1_555 1_555 yes
C(20) C(19) C(21) 41.7(10) 1_555 1_555 yes
C(19) C(20) C(21) 60(1) 1_555 1_555 yes
C(19) C(20) C(22) 118.5(5) 1_555 1_555 yes
C(21) C(20) C(22) 74(1) 1_555 1_555 yes
C(19) C(21) C(20) 78(1) 1_555 1_555 yes
C(19) C(21) C(22) 124(1) 1_555 1_555 yes
C(20) C(21) C(22) 65(1) 1_555 1_555 yes
C(13) C(22) C(20) 113.6(5) 1_555 1_555 yes
C(13) C(22) C(21) 116.0(9) 1_555 1_555 yes
C(20) C(22) C(21) 39.4(9) 1_555 1_555 yes
C(14) C(23) C(24) 115.8(5) 1_555 1_555 yes
C(23) C(24) C(25) 118.0(5) 1_555 1_555 yes
C(5) C(25) C(24) 114.3(4) 1_555 1_555 yes
O(1) C(26) C(6) 124.8(6) 1_555 1_555 yes
O(1) C(26) C(27) 119.5(5) 1_555 1_555 yes
C(6) C(26) C(27) 115.7(5) 1_555 1_555 yes
O(2) C(28) C(15) 126.5(5) 1_555 1_555 yes

loop_
_geom_bond_atom_site_label_1
_geom_bond_atom_site_label_2
_geom_bond_distance
_geom_bond_publ_flag
O(1) C(26) 1.226(7) yes
O(2) C(28) 1.213(6) yes
C(1) C(2) 1.401(7) yes
C(1) C(6) 1.418(6) yes
C(1) C(7) 1.519(7) yes
C(2) C(3) 1.396(6) yes
C(2) C(18) 1.525(7) yes
C(3) C(4) 1.367(7) yes
C(4) C(5) 1.399(7) yes
C(4) C(19) 1.535(7) yes
C(5) C(6) 1.407(7) yes
C(5) C(25) 1.532(7) yes
C(6) C(26) 1.491(7) yes
C(7) C(8) 1.537(9) yes
C(8) C(9) 1.540(9) yes
C(9) C(10) 1.516(7) yes
C(10) C(11) 1.397(7) yes
C(10) C(15) 1.418(7) yes
C(11) C(12) 1.393(7) yes
C(11) C(16) 1.530(7) yes
C(12) C(13) 1.387(7) yes
C(13) C(14) 1.412(7) yes
C(13) C(22) 1.512(7) yes
C(14) C(15) 1.417(7) yes
C(14) C(23) 1.508(7) yes
C(15) C(28) 1.495(7) yes
C(16) C(17) 1.528(9) yes
C(17) C(18) 1.530(9) yes
C(19) C(20) 1.55(1) yes
C(19) C(21) 1.37(3) yes
C(20) C(21) 1.05(2) yes
C(20) C(22) 1.51(1) yes
C(21) C(22) 1.60(2) yes
C(23) C(24) 1.536(9) yes
C(24) C(25) 1.546(9) yes
C(26) C(27) 1.517(9) yes

loop_
_geom_contact_atom_site_label_1
_geom_contact_atom_site_label_2
_geom_contact_distance
_geom_contact_site_symmetry_2
O(1) C(3) 3.471(6) 1_545
O(1) C(20) 3.510(8) 1_545
C(1) C(22) 3.495(9) 4_554
C(9) C(28) 3.569(8) 7_545
C(14) C(18) 3.584(9) 4_555
C(21) C(21) 3.10(4) 2_655

loop_
_geom_torsion_atom_site_label_1
_geom_torsion_atom_site_label_2
_geom_torsion_atom_site_label_3
_geom_torsion_atom_site_label_4
_geom_torsion
_geom_torsion_site_symmetry_1
_geom_torsion_site_symmetry_2
_geom_torsion_site_symmetry_3
_geom_torsion_site_symmetry_4
_geom_torsion_publ_flag
O(1) C(26) C(6) C(1) -86.8(7) 1_555 1_555 1_555 1_555 yes
O(1) C(26) C(6) C(5) 92.1(7) 1_555 1_555 1_555 1_555 yes
O(2) C(28) C(15) C(10) -171.9(6) 1_555 1_555 1_555 1_555 yes
O(2) C(28) C(15) C(14) 3(1) 1_555 1_555 1_555 1_555 yes
C(1) C(2) C(3) C(4) -9.8(10) 1_555 1_555 1_555 1_555 yes
C(1) C(2) C(18) C(17) 120.6(6) 1_555 1_555 1_555 1_555 yes
C(1) C(6) C(5) C(4) -10.0(9) 1_555 1_555 1_555 1_555 yes
C(1) C(6) C(5) C(25) 163.9(6) 1_555 1_555 1_555 1_555 yes
C(1) C(6) C(26) C(27) 91.7(6) 1_555 1_555 1_555 1_555 yes
C(1) C(7) C(8) C(9) 58.2(6) 1_555 1_555 1_555 1_555 yes
C(2) C(1) C(6) C(5) 9.6(9) 1_555 1_555 1_555 1_555 yes
C(2) C(1) C(6) C(26) -171.6(6) 1_555 1_555 1_555 1_555 yes
C(2) C(1) C(7) C(8) -102.8(6) 1_555 1_555 1_555 1_555 yes
C(2) C(3) C(4) C(5) 9.5(10) 1_555 1_555 1_555 1_555 yes
C(2) C(3) C(4) C(19) -167.3(6) 1_555 1_555 1_555 1_555 yes
C(2) C(18) C(17) C(16) -67.4(6) 1_555 1_555 1_555 1_555 yes
C(3) C(2) C(1) C(6) 0.1(9) 1_555 1_555 1_555 1_555 yes
C(3) C(2) C(1) C(7) 173.3(6) 1_555 1_555 1_555 1_555 yes
C(3) C(2) C(18) C(17) -56.5(7) 1_555 1_555 1_555 1_555 yes
C(3) C(4) C(5) C(6) 0.4(9) 1_555 1_555 1_555 1_555 yes
C(3) C(4) C(5) C(25) -173.0(6) 1_555 1_555 1_555 1_555 yes
C(3) C(4) C(19) C(20) 57.1(8) 1_555 1_555 1_555 1_555 yes
C(3) C(4) C(19) C(21) 104(1) 1_555 1_555 1_555 1_555 yes
C(4) C(3) C(2) C(18) 167.5(6) 1_555 1_555 1_555 1_555 yes
C(4) C(5) C(6) C(26) 171.2(6) 1_555 1_555 1_555 1_555 yes
C(4) C(5) C(25) C(24) 101.5(6) 1_555 1_555 1_555 1_555 yes
C(4) C(19) C(20) C(21) 113(1) 1_555 1_555 1_555 1_555 yes
C(4) C(19) C(20) C(22) 64.4(7) 1_555 1_555 1_555 1_555 yes
C(4) C(19) C(21) C(20) -90(1) 1_555 1_555 1_555 1_555 yes
C(4) C(19) C(21) C(22) -41(2) 1_555 1_555 1_555 1_555 yes
C(5) C(4) C(19) C(20) -119.6(6) 1_555 1_555 1_555 1_555 yes
C(5) C(4) C(19) C(21) -72(1) 1_555 1_555 1_555 1_555 yes
C(5) C(6) C(1) C(7) -164.0(6) 1_555 1_555 1_555 1_555 yes
C(5) C(6) C(26) C(27) -89.4(6) 1_555 1_555 1_555 1_555 yes
C(5) C(25) C(24) C(23) -57.0(6) 1_555 1_555 1_555 1_555 yes
C(6) C(1) C(2) C(18) -176.9(6) 1_555 1_555 1_555 1_555 yes
C(6) C(1) C(7) C(8) 70.3(7) 1_555 1_555 1_555 1_555 yes
C(6) C(5) C(4) C(19) 177.1(6) 1_555 1_555 1_555 1_555 yes
C(6) C(5) C(25) C(24) -71.9(7) 1_555 1_555 1_555 1_555 yes
C(7) C(1) C(2) C(18) -3.8(10) 1_555 1_555 1_555 1_555 yes
C(7) C(1) C(6) C(26) 14.9(9) 1_555 1_555 1_555 1_555 yes
C(7) C(8) C(9) C(10) -65.0(6) 1_555 1_555 1_555 1_555 yes
C(8) C(9) C(10) C(11) 119.0(6) 1_555 1_555 1_555 1_555 yes
C(8) C(9) C(10) C(15) -57.6(8) 1_555 1_555 1_555 1_555 yes
C(9) C(10) C(11) C(12) -174.4(6) 1_555 1_555 1_555 1_555 yes
C(9) C(10) C(11) C(16) -1.3(10) 1_555 1_555 1_555 1_555 yes
C(9) C(10) C(15) C(14) 162.1(6) 1_555 1_555 1_555 1_555 yes
C(9) C(10) C(15) C(28) -22.0(9) 1_555 1_555 1_555 1_555 yes
C(10) C(11) C(12) C(13) 10.2(10) 1_555 1_555 1_555 1_555 yes
C(10) C(11) C(16) C(17) -106.8(6) 1_555 1_555 1_555 1_555 yes
C(10) C(15) C(14) C(13) 14.3(9) 1_555 1_555 1_555 1_555 yes
C(10) C(15) C(14) C(23) -163.7(6) 1_555 1_555 1_555 1_555 yes
C(11) C(10) C(15) C(14) -14.6(9) 1_555 1_555 1_555 1_555 yes
C(11) C(10) C(15) C(28) 161.3(6) 1_555 1_555 1_555 1_555 yes
C(11) C(12) C(13) C(14) -10.4(10) 1_555 1_555 1_555 1_555 yes
C(11) C(12) C(13) C(22) 165.1(6) 1_555 1_555 1_555 1_555 yes
C(11) C(16) C(17) C(18) 63.0(6) 1_555 1_555 1_555 1_555 yes
C(12) C(11) C(10) C(15) 2.3(9) 1_555 1_555 1_555 1_555 yes
C(12) C(11) C(16) C(17) 66.4(7) 1_555 1_555 1_555 1_555 yes
C(12) C(13) C(14) C(15) -1.9(9) 1_555 1_555 1_555 1_555 yes
C(12) C(13) C(14) C(23) 176.1(6) 1_555 1_555 1_555 1_555 yes
C(12) C(13) C(22) C(20) -69.3(7) 1_555 1_555 1_555 1_555 yes
C(12) C(13) C(22) C(21) -112(1) 1_555 1_555 1_555 1_555 yes
C(13) C(12) C(11) C(16) -163.5(6) 1_555 1_555 1_555 1_555 yes
C(13) C(14) C(15) C(28) -161.4(6) 1_555 1_555 1_555 1_555 yes
C(13) C(14) C(23) C(24) -120.4(6) 1_555 1_555 1_555 1_555 yes
C(13) C(22) C(20) C(19) -59.8(6) 1_555 1_555 1_555 1_555 yes
C(13) C(22) C(20) C(21) -102(1) 1_555 1_555 1_555 1_555 yes
C(13) C(22) C(21) C(19) 41(2) 1_555 1_555 1_555 1_555 yes
C(13) C(22) C(21) C(20) 96(1) 1_555 1_555 1_555 1_555 yes
C(14) C(13) C(22) C(20) 105.9(7) 1_555 1_555 1_555 1_555 yes
C(14) C(13) C(22) C(21) 62(1) 1_555 1_555 1_555 1_555 yes
C(14) C(23) C(24) C(25) 65.4(6) 1_555 1_555 1_555 1_555 yes
C(15) C(10) C(11) C(16) 175.3(6) 1_555 1_555 1_555 1_555 yes
C(15) C(14) C(13) C(22) -177.0(6) 1_555 1_555 1_555 1_555 yes
C(15) C(14) C(23) C(24) 57.5(8) 1_555 1_555 1_555 1_555 yes
C(19) C(4) C(5) C(25) 3.7(9) 1_555 1_555 1_555 1_555 yes
C(19) C(20) C(21) C(22) -136.3(10) 1_555 1_555 1_555 1_555 yes
C(19) C(20) C(22) C(21) 42(1) 1_555 1_555 1_555 1_555 yes
C(19) C(21) C(20) C(22) 136.3(10) 1_555 1_555 1_555 1_555 yes
C(19) C(21) C(22) C(20) -54(1) 1_555 1_555 1_555 1_555 yes
C(20) C(19) C(21) C(22) 49(1) 1_555 1_555 1_555 1_555 yes
C(21) C(19) C(20) C(22) -49(1) 1_555 1_555 1_555 1_555 yes
C(22) C(13) C(14) C(23) 1.0(9) 1_555 1_555 1_555 1_555 yes
C(23) C(14) C(15) C(28) 20.6(9) 1_555 1_555 1_555 1_555 yes
C(25) C(5) C(6) C(26) -14.9(8) 1_555 1_555 1_555 1_555 yes
